data_4324057
loop_
_publ_author_name
'Ant\'onio Paulo'
'\^Angela Domingos'
'Isabel Santos'

_publ_section_title
;
 Coordination of Tetrakis(pyrazolyl)borate in Rhenium Complexes Containing
 the [ReVO]3+ Core
;
_journal_name_full 'Inorganic Chemistry'
_journal_page_first 1798
_journal_page_last 1807
_journal_paper_doi 10.1021/ic950972l
_journal_volume 35
_journal_year 1996
_chemical_formula_sum 'C31 H32 B2 Cl2 N20 O3 Re2'
_chemical_formula_weight 1197.67
_chemical_name_systematic
; 
 ? 
;
_space_group_IT_number 4
_symmetry_cell_setting monoclinic
_symmetry_space_group_name_Hall 'P 2yb'
_symmetry_space_group_name_H-M 'P 1 21 1'
_atom_sites_solution_hydrogens geom
_atom_sites_solution_primary direct
_atom_sites_solution_secondary difmap
_audit_creation_method SHELXL
_cell_angle_alpha 90.00
_cell_angle_beta 93.51(1)
_cell_angle_gamma 90.00
_cell_formula_units_Z 2
_cell_length_a 11.086(2)
_cell_length_b 15.269(1)
_cell_length_c 12.133(1)
_cell_measurement_reflns_used 25
_cell_measurement_temperature 293(2)
_cell_measurement_theta_max 16.90
_cell_measurement_theta_min 10.06
_cell_volume 2049.9(4)
_computing_cell_refinement 'CAD4 (Enraf-Nonius, 1977)'
_computing_data_collection 'CAD4 (Enraf-Nonius, 1977)'
_computing_data_reduction 'MOLEN (Fair, 1990)'
_computing_molecular_graphics 'ORTEP (Johnson, 1976) '
_computing_publication_material SHELXL-93
_computing_structure_refinement 'SHELXL-93 (Sheldrick, 1993)'
_computing_structure_solution 'SHELXS-86 (Sheldrick, 1990)'
_diffrn_ambient_temperature 293(2)
_diffrn_measurement_device 'Enraf-Nonius CAD4 diffractometer '
_diffrn_measurement_method '\w/2\q scans '
_diffrn_radiation_monochromator graphite
_diffrn_radiation_source 'fine-focus sealed tube'
_diffrn_radiation_type MoK\a
_diffrn_radiation_wavelength 0.71069
_diffrn_reflns_av_R_equivalents 0.0230
_diffrn_reflns_av_sigmaI/netI 0.0284
_diffrn_reflns_limit_h_max 13
_diffrn_reflns_limit_h_min -13
_diffrn_reflns_limit_k_max 18
_diffrn_reflns_limit_k_min -18
_diffrn_reflns_limit_l_max 1
_diffrn_reflns_limit_l_min -14
_diffrn_reflns_number 8272
_diffrn_reflns_theta_max 24.98
_diffrn_reflns_theta_min 1.68
_diffrn_standards_decay_% 0
_diffrn_standards_interval_count 150
_diffrn_standards_interval_time 120
_diffrn_standards_number 3
_exptl_absorpt_coefficient_mu 6.091
_exptl_absorpt_correction_T_max 0.999
_exptl_absorpt_correction_T_min 0.726
_exptl_absorpt_correction_type psi-scans
_exptl_crystal_colour blue
_exptl_crystal_density_diffrn 1.940
_exptl_crystal_description 'hexagonal plate '
_exptl_crystal_F_000 1148
_refine_diff_density_max 1.172
_refine_diff_density_min -1.660
_refine_diff_density_rms 0.153
_refine_ls_abs_structure_details 'Flack H D (1983), Acta Cryst. A39, 876-881'
_refine_ls_abs_structure_Flack -0.024(9)
_refine_ls_extinction_method none
_refine_ls_goodness_of_fit_all 1.074
_refine_ls_goodness_of_fit_obs 1.066
_refine_ls_matrix_type full
_refine_ls_number_parameters 527
_refine_ls_number_reflns 7042
_refine_ls_number_restraints 0
_refine_ls_restrained_S_all 1.167
_refine_ls_restrained_S_obs 1.066
_refine_ls_R_factor_all 0.0371
_refine_ls_R_factor_obs 0.0299
_refine_ls_shift/esd_max 0.001
_refine_ls_shift/esd_mean 0.000
_refine_ls_structure_factor_coef Fsqd
_refine_ls_weighting_details 'w=1/[\s^2^(Fo^2^)+(0.0544P)^2^+0.5891P] where P=(Fo^2^+2Fc^2^)/3'
_refine_ls_weighting_scheme calc
_refine_ls_wR_factor_all 0.0843
_refine_ls_wR_factor_obs 0.0741
_reflns_number_observed 6717
_reflns_number_total 7203
_reflns_observed_criterion >2sigma(I)
_cod_data_source_file ic950972l_3.cif
_cod_data_source_block C30H30B2N20O3Re2.CH2Cl2
_cod_depositor_comments
;
The following automatic conversions were performed:

'_refine_ls_weighting_scheme' value 'calc
w=1/[\s^2^(Fo^2^)+(0.0544P)^2^+0.5891P] where P=(Fo^2^+2Fc^2^)/3' was
changed to 'calc'. New tag '_refine_ls_weighting_details' was
created. The value of the new tag was set to
'w=1/[\s^2^(Fo^2^)+(0.0544P)^2^+0.5891P] where P=(Fo^2^+2Fc^2^)/3'.

Automatic conversion script
Id: cif_fix_values 3143 2015-03-26 13:38:13Z robertas 
;
_cod_original_formula_sum 'C31 H32 B2 N20 O3 Re2 Cl2'
_cod_database_code 4324057

loop_
_symmetry_equiv_pos_as_xyz
'x, y, z'
'-x, y+1/2, -z'

loop_
_atom_site_aniso_label
_atom_site_aniso_U_11
_atom_site_aniso_U_22
_atom_site_aniso_U_33
_atom_site_aniso_U_23
_atom_site_aniso_U_13
_atom_site_aniso_U_12
Re1 0.0287(2) 0.0338(2) 0.0357(2) 0.00056(11) 0.00513(10) 0.00083(10)
Re2 0.0314(2) 0.0294(2) 0.0383(2) 0.00194(12) 0.00806(11) -0.00116(11)
O1 0.042(3) 0.051(4) 0.049(4) 0.002(3) 0.008(3) 0.009(3)
O2 0.046(4) 0.041(3) 0.058(4) -0.001(3) 0.023(3) 0.002(3)
O3 0.032(3) 0.030(2) 0.030(2) 0.005(2) 0.007(2) 0.002(2)
N1 0.034(3) 0.042(3) 0.033(3) 0.004(3) 0.002(2) 0.000(3)
N2 0.032(3) 0.034(3) 0.044(4) 0.006(3) 0.012(3) -0.002(3)
N3 0.030(3) 0.039(3) 0.049(4) 0.001(3) 0.007(3) -0.001(3)
N4 0.037(4) 0.033(3) 0.050(4) 0.001(3) 0.004(3) -0.001(3)
N5 0.059(5) 0.057(5) 0.094(7) 0.024(5) 0.009(5) 0.012(4)
N6 0.062(5) 0.055(5) 0.058(5) 0.007(4) 0.017(4) -0.013(4)
N7 0.036(4) 0.034(3) 0.036(4) -0.002(3) 0.007(3) -0.004(3)
N8 0.042(4) 0.041(4) 0.031(3) 0.002(3) 0.006(3) -0.004(3)
N9 0.084(7) 0.067(6) 0.047(5) 0.006(4) 0.007(4) 0.023(5)
N10 0.055(5) 0.055(5) 0.072(5) -0.017(4) 0.013(4) -0.006(4)
N11 0.029(3) 0.042(4) 0.042(3) 0.003(3) 0.004(2) -0.002(3)
N21 0.042(4) 0.031(3) 0.042(4) 0.001(3) 0.014(3) 0.002(3)
N31 0.029(3) 0.044(3) 0.041(4) -0.001(3) 0.006(3) 0.002(3)
N41 0.035(4) 0.037(4) 0.057(5) 0.009(3) 0.001(3) 0.008(3)
N51 0.038(4) 0.047(4) 0.058(5) -0.005(3) 0.018(3) -0.001(3)
N61 0.030(3) 0.040(3) 0.045(4) -0.004(3) 0.012(3) 0.004(3)
N71 0.034(4) 0.035(3) 0.040(4) 0.003(3) 0.008(3) 0.000(3)
N81 0.044(4) 0.045(4) 0.038(4) 0.002(3) 0.009(3) -0.003(3)
N91 0.055(5) 0.050(4) 0.041(4) 0.006(3) 0.008(3) 0.002(3)
N101 0.039(4) 0.046(4) 0.042(4) 0.002(3) 0.011(3) 0.001(3)
C11 0.029(4) 0.057(5) 0.066(5) 0.012(5) -0.003(3) -0.002(4)
C12 0.043(5) 0.058(5) 0.055(5) 0.010(4) -0.013(4) 0.000(4)
C13 0.047(5) 0.058(5) 0.042(4) 0.006(4) -0.004(3) -0.004(4)
C21 0.055(6) 0.035(4) 0.053(6) -0.005(4) 0.017(4) 0.001(4)
C22 0.063(7) 0.026(4) 0.091(8) -0.005(4) 0.024(6) -0.006(4)
C23 0.061(6) 0.030(4) 0.069(6) 0.011(4) 0.019(5) -0.011(4)
C31 0.030(4) 0.068(6) 0.057(6) -0.001(4) -0.005(4) 0.008(4)
C32 0.052(5) 0.066(6) 0.049(5) -0.003(5) -0.008(4) -0.007(5)
C33 0.047(5) 0.056(5) 0.043(5) -0.012(4) -0.003(4) -0.008(4)
C41 0.060(6) 0.033(4) 0.058(6) -0.003(4) 0.008(4) 0.000(4)
C42 0.065(7) 0.036(5) 0.074(7) 0.000(4) 0.003(5) -0.004(4)
C43 0.029(4) 0.046(5) 0.068(6) 0.004(4) -0.003(4) -0.001(3)
C51 0.040(5) 0.056(5) 0.063(6) -0.001(4) 0.015(4) 0.001(4)
C52 0.044(6) 0.049(5) 0.096(9) -0.003(5) 0.010(5) 0.017(4)
C53 0.056(6) 0.051(5) 0.060(6) 0.003(4) -0.017(5) 0.030(4)
C61 0.048(5) 0.050(5) 0.044(5) -0.007(4) 0.007(4) 0.004(4)
C62 0.074(7) 0.065(6) 0.037(5) -0.002(4) 0.006(5) 0.015(5)
C63 0.074(7) 0.046(6) 0.065(6) 0.006(5) 0.030(5) -0.002(5)
C71 0.049(5) 0.035(4) 0.062(6) 0.006(4) 0.017(4) -0.006(4)
C72 0.064(6) 0.036(5) 0.058(6) -0.007(4) 0.005(5) -0.011(4)
C73 0.058(6) 0.048(5) 0.042(5) -0.001(4) 0.005(4) -0.004(4)
C81 0.047(5) 0.063(6) 0.047(5) -0.004(5) -0.004(4) -0.008(5)
C82 0.048(5) 0.065(6) 0.054(6) -0.005(4) -0.008(4) -0.017(4)
C83 0.053(5) 0.046(5) 0.053(6) -0.002(4) 0.008(4) -0.020(4)
C91 0.045(5) 0.073(6) 0.048(6) 0.024(5) 0.008(4) 0.004(4)
C92 0.094(9) 0.067(7) 0.050(7) 0.014(5) -0.005(6) -0.010(6)
C93 0.120(12) 0.050(6) 0.060(7) 0.016(5) 0.004(7) 0.015(6)
C101 0.060(6) 0.048(5) 0.051(6) 0.005(4) 0.004(5) -0.013(4)
C102 0.059(6) 0.066(7) 0.076(7) 0.000(6) 0.023(5) 0.009(6)
C103 0.064(7) 0.052(6) 0.099(9) -0.014(6) 0.037(6) -0.003(5)
B1 0.034(5) 0.035(4) 0.054(6) -0.001(4) 0.009(4) 0.006(3)
B2 0.045(5) 0.034(4) 0.035(5) 0.004(3) 0.013(4) 0.001(4)

loop_
_atom_site_label
_atom_site_type_symbol
_atom_site_fract_x
_atom_site_fract_y
_atom_site_fract_z
_atom_site_U_iso_or_equiv
_atom_site_thermal_displace_type
_atom_site_occupancy
_atom_site_calc_flag
_atom_site_refinement_flags
_atom_site_disorder_group
Re1 Re 0.83038(2) 0.7500 0.64872(2) 0.03259(9) Uani 1 d . .
Re2 Re 0.62585(3) 0.77142(2) 0.84738(2) 0.03279(9) Uani 1 d . .
O1 O 0.8560(5) 0.7959(4) 0.5266(5) 0.0471(14) Uani 1 d . .
O2 O 0.5019(6) 0.8315(4) 0.8715(5) 0.0477(15) Uani 1 d . .
O3 O 0.7643(4) 0.7182(3) 0.7867(4) 0.0308(10) Uani 1 d . .
N1 N 0.6430(5) 0.7481(4) 0.6002(5) 0.0366(13) Uani 1 d . .
N2 N 0.7988(6) 0.8756(4) 0.7174(6) 0.0361(15) Uani 1 d . .
N3 N 1.0046(5) 0.7479(4) 0.7219(5) 0.0391(14) Uani 1 d . .
N4 N 0.8471(6) 0.6175(4) 0.6109(6) 0.040(2) Uani 1 d . .
N5 N 1.1878(8) 0.4917(6) 0.6894(9) 0.070(3) Uani 1 d . .
N6 N 1.1364(7) 0.7399(5) 0.4775(7) 0.058(2) Uani 1 d . .
N7 N 0.5626(6) 0.6470(4) 0.8884(5) 0.0352(15) Uani 1 d . .
N8 N 0.7200(6) 0.7819(4) 0.9998(5) 0.0377(15) Uani 1 d . .
N9 N 0.7291(9) 0.5496(6) 1.1935(7) 0.066(2) Uani 1 d . .
N10 N 0.4860(7) 0.7810(6) 1.1889(7) 0.060(2) Uani 1 d . .
N11 N 0.5604(5) 0.7576(5) 0.6788(5) 0.0380(14) Uani 1 d . .
N21 N 0.7147(6) 0.8841(4) 0.7922(6) 0.038(2) Uani 1 d . .
N31 N 1.0892(6) 0.6850(4) 0.7030(5) 0.0377(14) Uani 1 d . .
N41 N 0.9521(6) 0.5706(4) 0.6101(6) 0.043(2) Uani 1 d . .
N51 N 1.1793(6) 0.5562(5) 0.6099(6) 0.047(2) Uani 1 d . .
N61 N 1.0683(6) 0.6695(4) 0.4952(5) 0.0381(15) Uani 1 d . .
N71 N 0.5809(6) 0.6093(4) 0.9900(5) 0.0360(14) Uani 1 d . .
N81 N 0.7057(6) 0.7285(4) 1.0880(5) 0.0424(15) Uani 1 d . .
N91 N 0.6273(7) 0.6008(5) 1.1904(6) 0.049(2) Uani 1 d . .
N101 N 0.4849(6) 0.7142(4) 1.1144(6) 0.042(2) Uani 1 d . .
C11 C 0.4520(7) 0.7658(6) 0.6273(7) 0.051(2) Uani 1 d . .
H11 H 0.3801(7) 0.7734(6) 0.6619(7) 0.057(6) Uiso 1 calc R .
C12 C 0.4619(7) 0.7612(7) 0.5152(7) 0.052(2) Uani 1 d . .
H12 H 0.3998(7) 0.7645(7) 0.4602(7) 0.057(6) Uiso 1 calc R .
C13 C 0.5825(7) 0.7507(7) 0.5016(7) 0.049(2) Uani 1 d . .
H13 H 0.6171(7) 0.7460(7) 0.4340(7) 0.057(6) Uiso 1 calc R .
C21 C 0.7067(9) 0.9684(5) 0.8159(8) 0.048(2) Uani 1 d . .
H21 H 0.6570(9) 0.9917(5) 0.8675(8) 0.057(6) Uiso 1 calc R .
C22 C 0.7814(9) 1.0163(6) 0.7539(9) 0.059(3) Uani 1 d . .
H22 H 0.7904(9) 1.0769(6) 0.7530(9) 0.057(6) Uiso 1 calc R .
C23 C 0.8396(9) 0.9566(6) 0.6940(9) 0.053(2) Uani 1 d . .
H23 H 0.8982(9) 0.9692(6) 0.6447(9) 0.057(6) Uiso 1 calc R .
C31 C 1.1871(8) 0.6998(6) 0.7697(7) 0.052(2) Uani 1 d . .
H31 H 1.2568(8) 0.6658(6) 0.7726(7) 0.057(6) Uiso 1 calc R .
C32 C 1.1704(8) 0.7714(7) 0.8325(7) 0.056(2) Uani 1 d . .
H32 H 1.2246(8) 0.7952(7) 0.8859(7) 0.057(6) Uiso 1 calc R .
C33 C 1.0552(8) 0.8019(6) 0.8006(7) 0.049(2) Uani 1 d . .
H33 H 1.0188(8) 0.8513(6) 0.8287(7) 0.057(6) Uiso 1 calc R .
C41 C 0.9255(9) 0.4876(6) 0.5876(8) 0.050(2) Uani 1 d . .
H41 H 0.9817(9) 0.4430(6) 0.5810(8) 0.057(6) Uiso 1 calc R .
C42 C 0.8009(10) 0.4775(6) 0.5754(9) 0.058(3) Uani 1 d . .
H42 H 0.7579(10) 0.4262(6) 0.5603(9) 0.057(6) Uiso 1 calc R .
C43 C 0.7552(8) 0.5596(6) 0.5907(8) 0.048(2) Uani 1 d . .
H43 H 0.6734(8) 0.5737(6) 0.5877(8) 0.057(6) Uiso 1 calc R .
C51 C 1.2693(8) 0.5511(6) 0.5430(8) 0.052(2) Uani 1 d . .
H51 H 1.2811(8) 0.5881(6) 0.4838(8) 0.082(10) Uiso 1 calc R .
C52 C 1.3415(9) 0.4824(6) 0.5758(10) 0.063(3) Uani 1 d . .
H52 H 1.4100(9) 0.4615(6) 0.5438(10) 0.082(10) Uiso 1 calc R .
C53 C 1.2868(9) 0.4507(6) 0.6702(8) 0.056(3) Uani 1 d . .
H53 H 1.3185(9) 0.4051(6) 0.7139(8) 0.082(10) Uiso 1 calc R .
C61 C 1.0117(8) 0.6427(6) 0.4014(7) 0.047(2) Uani 1 d . .
H61 H 0.9600(8) 0.5948(6) 0.3940(7) 0.082(10) Uiso 1 calc R .
C62 C 1.0417(10) 0.6964(7) 0.3180(8) 0.058(3) Uani 1 d . .
H62 H 1.0157(10) 0.6937(7) 0.2438(8) 0.082(10) Uiso 1 calc R .
C63 C 1.1193(9) 0.7557(7) 0.3695(8) 0.060(3) Uani 1 d . .
H63 H 1.1557(9) 0.8014(7) 0.3334(8) 0.082(10) Uiso 1 calc R .
C71 C 0.5495(8) 0.5256(5) 0.9850(8) 0.048(2) Uani 1 d . .
H71 H 0.5527(8) 0.4860(5) 1.0433(8) 0.057(6) Uiso 1 calc R .
C72 C 0.5108(9) 0.5082(6) 0.8763(8) 0.053(2) Uani 1 d . .
H72 H 0.4830(9) 0.4548(6) 0.8482(8) 0.057(6) Uiso 1 calc R .
C73 C 0.5210(9) 0.5845(6) 0.8184(8) 0.049(2) Uani 1 d . .
H73 H 0.5023(9) 0.5917(6) 0.7432(8) 0.057(6) Uiso 1 calc R .
C81 C 0.7851(8) 0.7535(7) 1.1723(7) 0.053(2) Uani 1 d . .
H81 H 0.7936(8) 0.7282(7) 1.2420(7) 0.057(6) Uiso 1 calc R .
C82 C 0.8507(9) 0.8236(7) 1.1348(8) 0.056(2) Uani 1 d . .
H82 H 0.9111(9) 0.8548(7) 1.1744(8) 0.057(6) Uiso 1 calc R .
C83 C 0.8100(8) 0.8373(6) 1.0311(8) 0.050(2) Uani 1 d . .
H83 H 0.8401(8) 0.8800(6) 0.9856(8) 0.057(6) Uiso 1 calc R .
C91 C 0.5560(9) 0.5750(7) 1.2713(8) 0.055(2) Uani 1 d . .
H91 H 0.4815(9) 0.5989(7) 1.2857(8) 0.082(10) Uiso 1 calc R .
C92 C 0.6117(12) 0.5090(8) 1.3273(9) 0.071(3) Uani 1 d . .
H92 H 0.5850(12) 0.4793(8) 1.3881(9) 0.082(10) Uiso 1 calc R .
C93 C 0.7150(13) 0.4950(7) 1.2760(9) 0.077(4) Uani 1 d . .
H93 H 0.7704(13) 0.4514(7) 1.2969(9) 0.082(10) Uiso 1 calc R .
C101 C 0.3706(9) 0.6961(6) 1.0751(8) 0.053(2) Uani 1 d . .
H101 H 0.3479(9) 0.6529(6) 1.0240(8) 0.082(10) Uiso 1 calc R .
C102 C 0.2942(10) 0.7529(9) 1.1242(9) 0.066(3) Uani 1 d . .
H102 H 0.2105(10) 0.7562(9) 1.1138(9) 0.082(10) Uiso 1 calc R .
C103 C 0.3703(11) 0.8044(8) 1.1932(11) 0.070(3) Uani 1 d . .
H103 H 0.3437(11) 0.8496(8) 1.2370(11) 0.082(10) Uiso 1 calc R .
B1 B 1.0734(8) 0.6191(6) 0.6060(8) 0.041(2) Uani 1 d . .
B2 B 0.6018(9) 0.6638(5) 1.0977(7) 0.038(2) Uani 1 d . .
Cl1S Cl 1.1323(7) 0.9643(5) 1.0916(6) 0.178(3) Uiso 1 d . .
Cl2S Cl 0.9612(8) 1.0842(6) 0.9979(7) 0.196(3) Uiso 1 d . .
C1S C 1.1078(17) 1.0709(12) 1.0422(15) 0.116(5) Uiso 1 d . .

loop_
_atom_type_symbol
_atom_type_description
_atom_type_scat_dispersion_real
_atom_type_scat_dispersion_imag
_atom_type_scat_source
H H 0.0000 0.0000 'International Tables Vol C Tables 4.2.6.8 and 6.1.1.4'
C C 0.0033 0.0016 'International Tables Vol C Tables 4.2.6.8 and 6.1.1.4'
N N 0.0061 0.0033 'International Tables Vol C Tables 4.2.6.8 and 6.1.1.4'
O O 0.0106 0.0060 'International Tables Vol C Tables 4.2.6.8 and 6.1.1.4'
B B 0.0013 0.0007 'International Tables Vol C Tables 4.2.6.8 and 6.1.1.4'
Cl Cl 0.1484 0.1585 'International Tables Vol C Tables 4.2.6.8 and 6.1.1.4'
Re Re -1.0185 7.2310 'International Tables Vol C Tables 4.2.6.8 and 6.1.1.4'

loop_
_geom_angle_atom_site_label_1
_geom_angle_atom_site_label_2
_geom_angle_atom_site_label_3
_geom_angle
_geom_angle_site_symmetry_1
_geom_angle_site_symmetry_3
_geom_angle_publ_flag
O1 Re1 O3 164.6(2) . . ?
O1 Re1 N3 100.4(3) . . ?
O3 Re1 N3 91.0(2) . . ?
O1 Re1 N4 100.9(3) . . ?
O3 Re1 N4 89.4(2) . . ?
N3 Re1 N4 89.2(3) . . ?
O1 Re1 N1 88.7(3) . . ?
O3 Re1 N1 79.6(2) . . ?
N3 Re1 N1 170.6(2) . . ?
N4 Re1 N1 91.4(3) . . ?
O1 Re1 N2 90.6(3) . . ?
O3 Re1 N2 78.9(2) . . ?
N3 Re1 N2 91.0(3) . . ?
N4 Re1 N2 168.3(3) . . ?
N1 Re1 N2 86.5(3) . . ?
O2 Re2 O3 166.1(3) . . ?
O2 Re2 N8 100.0(3) . . ?
O3 Re2 N8 90.2(2) . . ?
O2 Re2 N7 99.4(3) . . ?
O3 Re2 N7 89.7(2) . . ?
N8 Re2 N7 90.9(3) . . ?
O2 Re2 N21 90.7(3) . . ?
O3 Re2 N21 79.9(2) . . ?
N8 Re2 N21 90.0(3) . . ?
N7 Re2 N21 169.5(2) . . ?
O2 Re2 N11 89.3(3) . . ?
O3 Re2 N11 79.9(2) . . ?
N8 Re2 N11 169.6(2) . . ?
N7 Re2 N11 92.2(3) . . ?
N21 Re2 N11 85.1(3) . . ?
Re2 O3 Re1 125.4(3) . . ?
C13 N1 N11 107.5(6) . . ?
C13 N1 Re1 132.6(5) . . ?
N11 N1 Re1 119.3(4) . . ?
N21 N2 C23 107.9(7) . . ?
N21 N2 Re1 119.3(5) . . ?
C23 N2 Re1 132.6(6) . . ?
C33 N3 N31 106.6(6) . . ?
C33 N3 Re1 128.7(6) . . ?
N31 N3 Re1 124.5(5) . . ?
C43 N4 N41 106.7(6) . . ?
C43 N4 Re1 126.5(6) . . ?
N41 N4 Re1 126.7(5) . . ?
C53 N5 N51 104.0(9) . . ?
C63 N6 N61 104.8(8) . . ?
C73 N7 N71 107.3(7) . . ?
C73 N7 Re2 127.0(6) . . ?
N71 N7 Re2 124.3(5) . . ?
C83 N8 N81 105.9(7) . . ?
C83 N8 Re2 128.6(6) . . ?
N81 N8 Re2 125.3(5) . . ?
C93 N9 N91 104.2(10) . . ?
C103 N10 N101 104.8(8) . . ?
C11 N11 N1 107.9(6) . . ?
C11 N11 Re2 133.3(6) . . ?
N1 N11 Re2 118.3(4) . . ?
C21 N21 N2 107.4(7) . . ?
C21 N21 Re2 133.2(6) . . ?
N2 N21 Re2 119.3(5) . . ?
C31 N31 N3 108.5(7) . . ?
C31 N31 B1 128.5(7) . . ?
N3 N31 B1 122.4(6) . . ?
C41 N41 N4 108.9(7) . . ?
C41 N41 B1 129.6(7) . . ?
N4 N41 B1 119.7(6) . . ?
C51 N51 N5 111.4(8) . . ?
C51 N51 B1 128.9(8) . . ?
N5 N51 B1 119.7(7) . . ?
C61 N61 N6 110.5(7) . . ?
C61 N61 B1 125.5(7) . . ?
N6 N61 B1 123.2(7) . . ?
C71 N71 N7 110.0(7) . . ?
C71 N71 B2 125.5(7) . . ?
N7 N71 B2 122.6(6) . . ?
C81 N81 N8 108.7(7) . . ?
C81 N81 B2 125.4(7) . . ?
N8 N81 B2 124.9(7) . . ?
C91 N91 N9 109.3(7) . . ?
C91 N91 B2 129.9(8) . . ?
N9 N91 B2 120.3(7) . . ?
C101 N101 N10 110.9(7) . . ?
C101 N101 B2 129.2(8) . . ?
N10 N101 B2 119.3(7) . . ?
N11 C11 C12 109.6(7) . . ?
C13 C12 C11 105.3(7) . . ?
N1 C13 C12 109.7(8) . . ?
N21 C21 C22 110.5(8) . . ?
C23 C22 C21 105.0(8) . . ?
N2 C23 C22 109.1(8) . . ?
N31 C31 C32 110.3(8) . . ?
C31 C32 C33 105.6(8) . . ?
N3 C33 C32 109.0(8) . . ?
N41 C41 C42 109.6(8) . . ?
C43 C42 C41 104.9(8) . . ?
N4 C43 C42 109.9(8) . . ?
N51 C51 C52 108.4(9) . . ?
C51 C52 C53 103.1(8) . . ?
N5 C53 C52 112.9(8) . . ?
N61 C61 C62 109.1(9) . . ?
C61 C62 C63 103.6(9) . . ?
N6 C63 C62 112.0(9) . . ?
N71 C71 C72 107.1(8) . . ?
C73 C72 C71 107.2(8) . . ?
N7 C73 C72 108.5(8) . . ?
N81 C81 C82 107.4(8) . . ?
C83 C82 C81 106.1(8) . . ?
C82 C83 N8 111.8(8) . . ?
C92 C91 N91 108.3(9) . . ?
C91 C92 C93 105.2(10) . . ?
N9 C93 C92 113.1(11) . . ?
N101 C101 C102 107.9(9) . . ?
C101 C102 C103 104.5(10) . . ?
N10 C103 C102 111.9(10) . . ?
N51 B1 N41 111.8(6) . . ?
N51 B1 N61 109.3(7) . . ?
N41 B1 N61 106.4(7) . . ?
N51 B1 N31 109.6(7) . . ?
N41 B1 N31 110.2(7) . . ?
N61 B1 N31 109.4(6) . . ?
N91 B2 N81 111.4(7) . . ?
N91 B2 N101 110.2(7) . . ?
N81 B2 N101 109.5(6) . . ?
N91 B2 N71 107.4(6) . . ?
N81 B2 N71 110.9(6) . . ?
N101 B2 N71 107.2(7) . . ?
Cl2S C1S Cl1S 110.3(11) . . ?

loop_
_geom_bond_atom_site_label_1
_geom_bond_atom_site_label_2
_geom_bond_distance
_geom_bond_site_symmetry_2
_geom_bond_publ_flag
Re1 O1 1.680(6) . ?
Re1 O3 1.930(5) . ?
Re1 N3 2.077(6) . ?
Re1 N4 2.085(7) . ?
Re1 N1 2.125(6) . ?
Re1 N2 2.128(7) . ?
Re2 O2 1.693(6) . ?
Re2 O3 1.923(5) . ?
Re2 N8 2.073(6) . ?
Re2 N7 2.095(6) . ?
Re2 N21 2.113(7) . ?
Re2 N11 2.138(6) . ?
N1 C13 1.336(10) . ?
N1 N11 1.369(8) . ?
N2 N21 1.346(9) . ?
N2 C23 1.353(10) . ?
N3 C33 1.356(10) . ?
N3 N31 1.373(9) . ?
N4 C43 1.360(11) . ?
N4 N41 1.368(9) . ?
N5 C53 1.297(13) . ?
N5 N51 1.378(12) . ?
N6 C63 1.334(12) . ?
N6 N61 1.339(10) . ?
N7 C73 1.341(11) . ?
N7 N71 1.364(9) . ?
N8 C83 1.346(10) . ?
N8 N81 1.362(9) . ?
N9 C93 1.320(14) . ?
N9 N91 1.372(11) . ?
N10 C103 1.336(13) . ?
N10 N101 1.362(10) . ?
N11 C11 1.326(10) . ?
N21 C21 1.322(11) . ?
N31 C31 1.333(11) . ?
N31 B1 1.550(11) . ?
N41 C41 1.326(11) . ?
N41 B1 1.538(11) . ?
N51 C51 1.327(11) . ?
N51 B1 1.514(11) . ?
N61 C61 1.331(11) . ?
N61 B1 1.546(12) . ?
N71 C71 1.324(10) . ?
N71 B2 1.555(11) . ?
N81 C81 1.362(11) . ?
N81 B2 1.526(11) . ?
N91 C91 1.355(11) . ?
N91 B2 1.495(11) . ?
N101 C101 1.354(12) . ?
N101 B2 1.532(11) . ?
C11 C12 1.374(12) . ?
C12 C13 1.366(12) . ?
C21 C22 1.365(13) . ?
C22 C23 1.354(13) . ?
C31 C32 1.351(13) . ?
C32 C33 1.392(12) . ?
C41 C42 1.389(14) . ?
C42 C43 1.369(13) . ?
C51 C52 1.364(13) . ?
C52 C53 1.41(2) . ?
C61 C62 1.359(13) . ?
C62 C63 1.373(15) . ?
C71 C72 1.387(13) . ?
C72 C73 1.368(13) . ?
C81 C82 1.387(14) . ?
C82 C83 1.327(13) . ?
C91 C92 1.345(14) . ?
C92 C93 1.35(2) . ?
C101 C102 1.373(15) . ?
C102 C103 1.39(2) . ?
Cl1S C1S 1.75(2) . ?
Cl2S C1S 1.69(2) . ?
